data_4082730
loop_
_publ_author_name
'Petersen, Allan R.'
'Taylor, Russell A.'
'Vicente-Hern\'andez, Inmaculada'
'Heinzer, Jasmin'
'White, Andrew J. P.'
'Britovsek, George J. P.'

_publ_section_title
;
 Light-Driven Methyl Exchange Reactions in Square-Planar Palladium(II) and
 Platinum(II) Complexes
;
_journal_issue 6
_journal_name_full Organometallics
_journal_page_first 1453
_journal_paper_doi 10.1021/om500048t
_journal_volume 33
_journal_year 2014
_chemical_formula_moiety 'C16 H16 N5 Pt, F6 Sb'
_chemical_formula_sum 'C16 H16 F6 N5 Pt Sb'
_chemical_formula_weight 709.18
_chemical_name_systematic
; 
 ? 
;
_space_group_IT_number 2
_symmetry_cell_setting triclinic
_symmetry_space_group_name_Hall '-P 1'
_symmetry_space_group_name_H-M 'P -1'
_atom_sites_solution_hydrogens geom
_atom_sites_solution_primary direct
_atom_sites_solution_secondary difmap
_audit_creation_method SHELXL-97
_cell_angle_alpha 71.412(11)
_cell_angle_beta 72.151(7)
_cell_angle_gamma 80.680(5)
_cell_formula_units_Z 2
_cell_length_a 7.5946(3)
_cell_length_b 11.1946(8)
_cell_length_c 12.3542(2)
_cell_measurement_reflns_used 10960
_cell_measurement_temperature 173(2)
_cell_measurement_theta_max 32.0937
_cell_measurement_theta_min 3.7395
_cell_volume 945.22(10)
_computing_cell_refinement 'CrysAlis RED, Oxford Diffraction Ltd'
_computing_data_collection 'CrysAlis CCD, Oxford Diffraction Ltd'
_computing_data_reduction 'CrysAlis RED, Oxford Diffraction Ltd'
_computing_molecular_graphics 'Bruker SHELXTL'
_computing_publication_material 'Bruker SHELXTL'
_computing_structure_refinement 'SHELXL-97 (Sheldrick, 1997)'
_computing_structure_solution 'SHELXS-97 (Sheldrick, 1990)'
_diffrn_ambient_temperature 173(2)
_diffrn_detector_area_resol_mean 15.9863
_diffrn_measured_fraction_theta_full 0.981
_diffrn_measured_fraction_theta_max 0.894
_diffrn_measurement_device_type 'OD Xcalibur 3'
_diffrn_measurement_method 'phi and omega scans'
_diffrn_radiation_monochromator graphite
_diffrn_radiation_source 'Enhance (Mo) X-ray Source'
_diffrn_radiation_type MoK\a
_diffrn_radiation_wavelength 0.71073
_diffrn_reflns_av_R_equivalents 0.0185
_diffrn_reflns_av_sigmaI/netI 0.0197
_diffrn_reflns_limit_h_max 9
_diffrn_reflns_limit_h_min -11
_diffrn_reflns_limit_k_max 16
_diffrn_reflns_limit_k_min -15
_diffrn_reflns_limit_l_max 16
_diffrn_reflns_limit_l_min -17
_diffrn_reflns_number 13135
_diffrn_reflns_theta_full 30.00
_diffrn_reflns_theta_max 32.18
_diffrn_reflns_theta_min 3.75
_diffrn_standards_number 0
_exptl_absorpt_coefficient_mu 8.891
_exptl_absorpt_correction_T_max 1.00000
_exptl_absorpt_correction_T_min 0.47830
_exptl_absorpt_correction_type multi-scan
_exptl_absorpt_process_details
; 
CrysAlis RED, Oxford Diffraction Ltd., 
Version 1.171.31.7 (release 18-10-2006 CrysAlis171 .NET) 
(compiled Oct 18 2006,16:28:17) 
Empirical absorption correction using spherical harmonics, 
implemented in SCALE3 ABSPACK scaling algorithm. 
;
_exptl_crystal_colour Orange
_exptl_crystal_density_diffrn 2.492
_exptl_crystal_density_method 'not measured'
_exptl_crystal_description needles
_exptl_crystal_F_000 660
_exptl_crystal_size_max 0.30
_exptl_crystal_size_mid 0.14
_exptl_crystal_size_min 0.12
_refine_diff_density_max 1.572
_refine_diff_density_min -1.483
_refine_diff_density_rms 0.147
_refine_ls_extinction_method none
_refine_ls_goodness_of_fit_ref 1.038
_refine_ls_hydrogen_treatment mixed
_refine_ls_matrix_type full
_refine_ls_number_parameters 279
_refine_ls_number_reflns 5969
_refine_ls_number_restraints 4
_refine_ls_restrained_S_all 1.037
_refine_ls_R_factor_all 0.0297
_refine_ls_R_factor_gt 0.0254
_refine_ls_shift/su_max 0.001
_refine_ls_shift/su_mean 0.000
_refine_ls_structure_factor_coef Fsqd
_refine_ls_weighting_details 'calc w=1/[\s^2^(Fo^2^)+(0.0274P)^2^+3.1541P] where P=(Fo^2^+2Fc^2^)/3'
_refine_ls_weighting_scheme calc
_refine_ls_wR_factor_gt 0.0594
_refine_ls_wR_factor_ref 0.0625
_reflns_number_gt 5454
_reflns_number_total 5969
_reflns_threshold_expression >2sigma(I)
_cod_data_source_file om500048t_si_001.cif
_cod_data_source_block '[Pt(1)Me](SbF6)'
_cod_depositor_comments
;
The following automatic conversions were performed:

'_symmetry_cell_setting' value 'Triclinic' changed to 'triclinic'
according to
/usr/data/users/saulius/crontab/automatic-downloads/current/ACS/lib/dictionaries/cif_core.dic
dictionary named 'cif_core.dic' version 2.4.2 from 2011-04-26.

Automatic conversion script
Id: cif_fix_values 2281 2013-09-26 08:29:07Z andrius 
;
_cod_original_cell_volume 945.22(8)
_cod_original_sg_symbol_H-M P-1
_cod_database_code 4082730

loop_
_symmetry_equiv_pos_as_xyz
'x, y, z'
'-x, -y, -z'

loop_
_atom_site_label
_atom_site_type_symbol
_atom_site_fract_x
_atom_site_fract_y
_atom_site_fract_z
_atom_site_U_iso_or_equiv
_atom_site_adp_type
_atom_site_occupancy
_atom_site_symmetry_multiplicity
_atom_site_calc_flag
_atom_site_refinement_flags
Pt Pt 0.680049(18) 0.677004(12) 0.469945(12) 0.02253(4) Uani 1 1 d .
N1 N 0.7340(4) 0.4905(3) 0.5070(3) 0.0240(5) Uani 1 1 d .
C2 C 0.6504(5) 0.4196(3) 0.6156(3) 0.0264(7) Uani 1 1 d .
C3 C 0.7000(6) 0.2900(3) 0.6494(4) 0.0342(8) Uani 1 1 d .
H3A H 0.6405 0.2374 0.7251 0.041 Uiso 1 1 calc R
C4 C 0.8387(6) 0.2409(4) 0.5692(5) 0.0384(9) Uani 1 1 d .
H4A H 0.8721 0.1527 0.5895 0.046 Uiso 1 1 calc R
C5 C 0.9299(6) 0.3177(4) 0.4597(4) 0.0349(8) Uani 1 1 d .
H5A H 1.0280 0.2837 0.4062 0.042 Uiso 1 1 calc R
C6 C 0.8740(5) 0.4456(3) 0.4303(4) 0.0278(7) Uani 1 1 d .
C7 C 0.5144(5) 0.4917(3) 0.6886(3) 0.0259(6) Uani 1 1 d .
N8 N 0.4986(4) 0.6210(3) 0.6364(3) 0.0244(5) Uani 1 1 d .
C9 C 0.3643(5) 0.6909(4) 0.6958(3) 0.0289(7) Uani 1 1 d .
C10 C 0.2561(6) 0.6353(4) 0.8117(4) 0.0364(8) Uani 1 1 d .
H10A H 0.1672 0.6862 0.8540 0.044 Uiso 1 1 calc R
C11 C 0.2788(6) 0.5089(5) 0.8629(4) 0.0400(9) Uani 1 1 d .
H11A H 0.2063 0.4711 0.9410 0.048 Uiso 1 1 calc R
C12 C 0.4089(6) 0.4355(4) 0.8001(4) 0.0338(8) Uani 1 1 d .
H12A H 0.4245 0.3469 0.8343 0.041 Uiso 1 1 calc R
N13 N 0.3309(5) 0.8133(3) 0.6437(4) 0.0367(7) Uani 1 1 d D
H13A H 0.226(4) 0.849(4) 0.683(4) 0.034(13) Uiso 1 1 d D
H13B H 0.391(8) 0.854(6) 0.569(2) 0.07(2) Uiso 1 1 d D
C14 C 0.9542(5) 0.5447(4) 0.3210(4) 0.0288(7) Uani 1 1 d .
N15 N 0.8672(4) 0.6639(3) 0.3139(3) 0.0265(6) Uani 1 1 d .
C16 C 0.9135(5) 0.7564(4) 0.2075(3) 0.0295(7) Uani 1 1 d .
C17 C 1.0715(6) 0.7338(5) 0.1164(4) 0.0409(9) Uani 1 1 d .
H17A H 1.1116 0.7999 0.0457 0.049 Uiso 1 1 calc R
C18 C 1.1650(6) 0.6189(5) 0.1300(4) 0.0422(10) Uani 1 1 d .
H18A H 1.2735 0.6054 0.0704 0.051 Uiso 1 1 calc R
C19 C 1.1018(6) 0.5199(4) 0.2318(4) 0.0355(9) Uani 1 1 d .
H19A H 1.1599 0.4370 0.2392 0.043 Uiso 1 1 calc R
N20 N 0.8060(6) 0.8622(4) 0.1894(4) 0.0448(9) Uani 1 1 d D
H20A H 0.697(3) 0.873(5) 0.242(3) 0.034(13) Uiso 1 1 d D
H20B H 0.823(8) 0.913(4) 0.1147(18) 0.044(15) Uiso 1 1 d D
C21 C 0.6757(6) 0.8695(3) 0.4435(4) 0.0330(8) Uani 1 1 d .
H21A H 0.6676 0.8854 0.5185 0.049 Uiso 1 1 calc R
H21B H 0.5680 0.9120 0.4153 0.049 Uiso 1 1 calc R
H21C H 0.7895 0.9020 0.3842 0.049 Uiso 1 1 calc R
Sb Sb -0.28657(4) 0.87299(2) 0.85131(2) 0.03168(6) Uani 1 1 d .
F1 F -0.4140(5) 1.0090(3) 0.7726(4) 0.0788(12) Uani 1 1 d .
F2 F -0.3225(7) 0.7688(5) 0.7722(5) 0.1003(17) Uani 1 1 d .
F3 F -0.0664(5) 0.9164(4) 0.7328(4) 0.0762(12) Uani 1 1 d .
F4 F -0.2264(9) 0.9727(5) 0.9284(4) 0.1018(16) Uani 1 1 d .
F5 F -0.4958(6) 0.8272(4) 0.9723(5) 0.123(2) Uani 1 1 d .
F6 F -0.1508(5) 0.7366(4) 0.9324(4) 0.0783(12) Uani 1 1 d .

loop_
_atom_site_aniso_label
_atom_site_aniso_U_11
_atom_site_aniso_U_22
_atom_site_aniso_U_33
_atom_site_aniso_U_23
_atom_site_aniso_U_13
_atom_site_aniso_U_12
Pt 0.02201(6) 0.01829(6) 0.03042(7) -0.00875(4) -0.01083(5) 0.00070(4)
N1 0.0247(13) 0.0191(12) 0.0344(15) -0.0103(11) -0.0157(12) 0.0019(10)
C2 0.0246(16) 0.0221(15) 0.0387(18) -0.0099(13) -0.0160(14) -0.0017(12)
C3 0.036(2) 0.0200(16) 0.052(2) -0.0055(15) -0.0232(18) -0.0042(14)
C4 0.038(2) 0.0200(16) 0.066(3) -0.0139(17) -0.029(2) 0.0069(15)
C5 0.0334(19) 0.0279(18) 0.056(2) -0.0232(17) -0.0239(18) 0.0074(15)
C6 0.0279(16) 0.0243(15) 0.0411(19) -0.0161(14) -0.0192(15) 0.0035(13)
C7 0.0251(16) 0.0224(15) 0.0343(17) -0.0088(13) -0.0136(13) -0.0015(12)
N8 0.0227(13) 0.0228(13) 0.0331(15) -0.0112(11) -0.0130(11) 0.0004(10)
C9 0.0266(16) 0.0311(17) 0.0353(18) -0.0148(14) -0.0124(14) -0.0007(13)
C10 0.034(2) 0.042(2) 0.035(2) -0.0168(17) -0.0052(16) -0.0043(17)
C11 0.040(2) 0.048(2) 0.033(2) -0.0106(18) -0.0072(17) -0.0145(19)
C12 0.037(2) 0.0310(18) 0.0361(19) -0.0055(15) -0.0141(16) -0.0098(15)
N13 0.0355(18) 0.0283(16) 0.044(2) -0.0162(14) -0.0062(15) 0.0056(13)
C14 0.0250(16) 0.0333(18) 0.0385(19) -0.0203(15) -0.0154(14) 0.0028(13)
N15 0.0243(14) 0.0284(14) 0.0304(14) -0.0102(11) -0.0110(11) -0.0013(11)
C16 0.0233(16) 0.0336(19) 0.0281(16) -0.0070(14) -0.0047(13) -0.0007(13)
C17 0.039(2) 0.055(3) 0.0289(19) -0.0122(18) -0.0052(16) -0.0086(19)
C18 0.031(2) 0.065(3) 0.039(2) -0.030(2) -0.0084(17) -0.0002(19)
C19 0.0298(18) 0.045(2) 0.044(2) -0.0268(18) -0.0159(16) 0.0045(16)
N20 0.047(2) 0.040(2) 0.037(2) -0.0001(16) -0.0091(17) -0.0026(17)
C21 0.0329(19) 0.0198(15) 0.046(2) -0.0092(14) -0.0110(16) 0.0003(13)
Sb 0.03090(12) 0.02431(11) 0.03374(13) -0.00761(9) -0.00312(10) 0.00235(9)
F1 0.058(2) 0.0453(19) 0.107(3) 0.0053(19) -0.025(2) 0.0184(16)
F2 0.109(4) 0.084(3) 0.156(5) -0.076(3) -0.073(4) 0.016(3)
F3 0.0451(18) 0.073(2) 0.072(2) 0.0013(19) 0.0118(16) 0.0042(16)
F4 0.149(5) 0.088(3) 0.091(3) -0.051(3) -0.037(3) -0.013(3)
F5 0.067(3) 0.073(3) 0.138(4) 0.017(3) 0.049(3) 0.002(2)
F6 0.067(2) 0.062(2) 0.078(3) 0.0149(19) -0.025(2) 0.0111(18)

loop_
_atom_type_symbol
_atom_type_description
_atom_type_scat_dispersion_real
_atom_type_scat_dispersion_imag
_atom_type_scat_source
C C 0.0033 0.0016 'International Tables Vol C Tables 4.2.6.8 and 6.1.1.4'
H H 0.0000 0.0000 'International Tables Vol C Tables 4.2.6.8 and 6.1.1.4'
N N 0.0061 0.0033 'International Tables Vol C Tables 4.2.6.8 and 6.1.1.4'
F F 0.0171 0.0103 'International Tables Vol C Tables 4.2.6.8 and 6.1.1.4'
Sb Sb -0.5866 1.5461 'International Tables Vol C Tables 4.2.6.8 and 6.1.1.4'
Pt Pt -1.7033 8.3905 'International Tables Vol C Tables 4.2.6.8 and 6.1.1.4'

loop_
_geom_angle_atom_site_label_1
_geom_angle_atom_site_label_2
_geom_angle_atom_site_label_3
_geom_angle
_geom_angle_site_symmetry_1
_geom_angle_site_symmetry_3
N1 Pt N15 79.60(13) . .
N1 Pt N8 79.96(12) . .
N15 Pt N8 159.25(12) . .
N1 Pt C21 167.31(14) . .
N15 Pt C21 99.08(15) . .
N8 Pt C21 101.64(15) . .
C6 N1 C2 123.3(3) . .
C6 N1 Pt 117.9(3) . .
C2 N1 Pt 117.8(2) . .
N1 C2 C3 119.5(4) . .
N1 C2 C7 113.7(3) . .
C3 C2 C7 126.8(4) . .
C4 C3 C2 117.9(4) . .
C3 C4 C5 121.4(4) . .
C4 C5 C6 118.2(4) . .
N1 C6 C5 119.5(4) . .
N1 C6 C14 113.0(3) . .
C5 C6 C14 127.5(4) . .
C12 C7 N8 122.1(4) . .
C12 C7 C2 122.5(3) . .
N8 C7 C2 115.4(3) . .
C9 N8 C7 117.9(3) . .
C9 N8 Pt 129.2(3) . .
C7 N8 Pt 112.8(2) . .
N13 C9 N8 120.0(4) . .
N13 C9 C10 119.2(4) . .
N8 C9 C10 120.8(4) . .
C11 C10 C9 120.1(4) . .
C10 C11 C12 119.4(4) . .
C7 C12 C11 119.5(4) . .
C9 N13 F3 114.3(3) . .
C19 C14 N15 122.3(4) . .
C19 C14 C6 122.7(4) . .
N15 C14 C6 115.0(3) . .
C16 N15 C14 118.3(3) . .
C16 N15 Pt 128.6(3) . .
C14 N15 Pt 113.1(3) . .
N20 C16 N15 119.7(4) . .
N20 C16 C17 121.0(4) . .
N15 C16 C17 119.2(4) . .
C18 C17 C16 120.4(4) . .
C17 C18 C19 119.9(4) . .
C14 C19 C18 118.7(4) . .
C16 N20 F1 148.1(3) . 2_576
C16 N20 F4 114.2(3) . 1_654
F1 N20 F4 78.23(17) 2_576 1_654
F5 Sb F1 91.6(2) . .
F5 Sb F2 92.6(3) . .
F1 Sb F2 93.2(2) . .
F5 Sb F4 91.3(3) . .
F1 Sb F4 90.6(2) . .
F2 Sb F4 174.5(2) . .
F5 Sb F3 177.3(2) . .
F1 Sb F3 90.74(17) . .
F2 Sb F3 88.6(2) . .
F4 Sb F3 87.3(2) . .
F5 Sb F6 89.3(2) . .
F1 Sb F6 178.3(2) . .
F2 Sb F6 88.3(2) . .
F4 Sb F6 87.9(2) . .
F3 Sb F6 88.34(17) . .
Sb F3 N13 141.78(19) . .

loop_
_geom_bond_atom_site_label_1
_geom_bond_atom_site_label_2
_geom_bond_distance
_geom_bond_site_symmetry_2
Pt N1 1.991(3) .
Pt N15 2.048(3) .
Pt N8 2.059(3) .
Pt C21 2.070(4) .
N1 C6 1.339(5) .
N1 C2 1.340(5) .
C2 C3 1.398(5) .
C2 C7 1.468(5) .
C3 C4 1.384(6) .
C4 C5 1.388(7) .
C5 C6 1.389(5) .
C6 C14 1.479(6) .
C7 C12 1.367(6) .
C7 N8 1.386(4) .
N8 C9 1.357(5) .
C9 N13 1.335(5) .
C9 C10 1.410(6) .
C10 C11 1.360(7) .
C11 C12 1.388(7) .
N13 F3 3.048(5) .
C14 C19 1.373(6) .
C14 N15 1.378(5) .
N15 C16 1.374(5) .
C16 N20 1.323(6) .
C16 C17 1.423(6) .
C17 C18 1.352(7) .
C18 C19 1.398(7) .
N20 F1 3.057(6) 2_576
N20 F4 3.135(7) 1_654
Sb F5 1.828(4) .
Sb F1 1.832(3) .
Sb F2 1.839(4) .
Sb F4 1.863(4) .
Sb F3 1.867(3) .
Sb F6 1.883(3) .
